data_2020568
loop_
_publ_author_name
'Kumara, Tholappanavara H. Suresha'
'Nagendrappa, Gopalpur'
'Chandrika, Nanjappa'
'Sowmya, Haliwana B. V.'
'Kaur, Manpreet'
'Jasinski, Jerry P.'
'Glidewell, Christopher'

_publ_section_title
;
 Reactions between arylhydrazinium chlorides and
 2-chloroquinoline-3-carbaldehydes: molecular and supramolecular
 structures of a hydrazone, a
 4,9-dihydro-1<i>H</i>-pyrazolo[3,4-<i>b</i>]quinoline and two
 1<i>H</i>-pyrazolo[3,4-<i>b</i>]quinolines
;
_journal_coeditor_code SK3635
_journal_issue 9
_journal_name_full 'Acta Crystallographica Section C'
_journal_page_first
;
;
_journal_paper_doi 10.1107/S205322961601278X
_journal_volume 72
_journal_year 2016
_chemical_formula_iupac 'C16 H11 N3'
_chemical_formula_moiety 'C16 H11 N3'
_chemical_formula_sum 'C16 H11 N3'
_chemical_formula_weight 245.28
_chemical_name_systematic
;
1-Phenyl-1<i>H</i>-pyrazolo[3,4-<i>b</i>]quinoline
;
_space_group_crystal_system orthorhombic
_space_group_IT_number 60
_space_group_name_Hall '-P 2n 2ab'
_space_group_name_H-M_alt 'P b c n'
_symmetry_space_group_name_Hall '-P 2n 2ab'
_symmetry_space_group_name_H-M 'P b c n'
_atom_sites_solution_hydrogens geom
_audit_creation_method SHELXL-2014
_cell_angle_alpha 90
_cell_angle_beta 90
_cell_angle_gamma 90
_cell_formula_units_Z 24
_cell_length_a 25.145(2)
_cell_length_b 16.9623(19)
_cell_length_c 16.8138(19)
_cell_measurement_reflns_used 8212
_cell_measurement_temperature 300(2)
_cell_measurement_theta_max 27.514
_cell_measurement_theta_min 1.448
_cell_volume 7171.4(13)
_computing_cell_refinement
;
CrysAlis PRO (Agilent, 2014)
;
_computing_data_collection
;
CrysAlis PRO (Agilent, 2014)
;
_computing_data_reduction
;
CrysAlis PRO (Agilent, 2014)
;
_computing_molecular_graphics
;
PLATON (Spek, 2009)
;
_computing_publication_material
;
SHELXL2014 (Sheldrick, 2015) and PLATON (Spek, 2009)
;
_computing_structure_refinement
;
SHELXL2014 (Sheldrick, 2015)
;
_computing_structure_solution
;
SHELXS97 (Sheldrick, 2008)
;
_diffrn_ambient_temperature 300(2)
_diffrn_detector_area_resol_mean 16.0416
_diffrn_measured_fraction_theta_full 1.000
_diffrn_measured_fraction_theta_max 0.982
_diffrn_measurement_device_type 'Agilent Xcalibur Eos Gemini'
_diffrn_measurement_method '\f and \w scans'
_diffrn_radiation_type MoK\a
_diffrn_radiation_wavelength 0.71073
_diffrn_reflns_av_R_equivalents 0.0573
_diffrn_reflns_limit_h_max 32
_diffrn_reflns_limit_h_min -32
_diffrn_reflns_limit_k_max 21
_diffrn_reflns_limit_k_min -21
_diffrn_reflns_limit_l_max 21
_diffrn_reflns_limit_l_min -21
_diffrn_reflns_number 166448
_diffrn_reflns_theta_full 25.242
_diffrn_reflns_theta_max 27.514
_diffrn_reflns_theta_min 0.810
_diffrn_standards_interval_count 0
_diffrn_standards_interval_time 0
_diffrn_standards_number 0
_exptl_absorpt_coefficient_mu 0.084
_exptl_absorpt_correction_T_max 0.992
_exptl_absorpt_correction_T_min 0.990
_exptl_absorpt_correction_type multi-scan
_exptl_absorpt_process_details
;
(CrysAlis PRO; Agilent, 2014)
;
_exptl_crystal_colour colourless
_exptl_crystal_density_diffrn 1.363
_exptl_crystal_description plate
_exptl_crystal_F_000 3072
_exptl_crystal_size_max 0.320
_exptl_crystal_size_mid 0.260
_exptl_crystal_size_min 0.090
_refine_diff_density_max 0.173
_refine_diff_density_min -0.197
_refine_ls_extinction_method none
_refine_ls_goodness_of_fit_ref 1.082
_refine_ls_hydrogen_treatment constr
_refine_ls_matrix_type full
_refine_ls_number_parameters 515
_refine_ls_number_reflns 8517
_refine_ls_number_restraints 0
_refine_ls_restrained_S_all 1.082
_refine_ls_R_factor_all 0.0821
_refine_ls_R_factor_gt 0.0471
_refine_ls_shift/su_max 0.000
_refine_ls_shift/su_mean 0.000
_refine_ls_structure_factor_coef Fsqd
_refine_ls_weighting_details 'w=1/[\s^2^(Fo^2^)+(0.0398P)^2^+2.3824P] where P=(Fo^2^+2Fc^2^)/3'
_refine_ls_weighting_scheme calc
_refine_ls_wR_factor_gt 0.1002
_refine_ls_wR_factor_ref 0.1187
_reflns_number_gt 5998
_reflns_number_total 8517
_reflns_threshold_expression 'I > 2\s(I)'
_cod_data_source_file sk3635sup1.cif
_cod_data_source_block III
_cod_database_code 2020568
_shelx_space_group_comment
;
The symmetry employed for this shelxl refinement is uniquely defined
by the following loop, which should always be used as a source of
symmetry information in preference to the above space-group names.
They are only intended as comments.
;
_shelx_estimated_absorpt_t_min 0.974
_shelx_estimated_absorpt_t_max 0.993
_shelxl_version_number 2.014

loop_
_space_group_symop_operation_xyz
'x, y, z'
'x+1/2, -y+1/2, -z'
'-x, y, -z+1/2'
'-x+1/2, -y+1/2, z+1/2'
'-x, -y, -z'
'-x-1/2, y-1/2, z'
'x, -y, z-1/2'
'x-1/2, y-1/2, -z-1/2'

loop_
_atom_site_type_symbol
_atom_site_label
_atom_site_fract_x
_atom_site_fract_y
_atom_site_fract_z
_atom_site_U_iso_or_equiv
_atom_site_adp_type
_atom_site_calc_flag
_atom_site_occupancy
N N11 0.34470(5) 0.64947(8) 0.43734(8) 0.0359(3) Uani d 1
N N12 0.28988(6) 0.65129(9) 0.43153(9) 0.0458(4) Uani d 1
C C13 0.27151(7) 0.59857(11) 0.48108(11) 0.0471(4) Uani d 1
H H13 0.2355 0.5884 0.4885 0.056 Uiso calc 1
C C13A 0.31285(7) 0.55862(10) 0.52232(10) 0.0394(4) Uani d 1
C C14 0.31723(7) 0.49941(11) 0.57766(11) 0.0452(4) Uani d 1
H H14 0.2872 0.4748 0.5984 0.054 Uiso calc 1
C C14A 0.36838(7) 0.47722(10) 0.60192(10) 0.0397(4) Uani d 1
C C15 0.37755(9) 0.41692(11) 0.65910(11) 0.0511(5) Uani d 1
H H15 0.3487 0.3903 0.6809 0.061 Uiso calc 1
C C16 0.42724(9) 0.39751(11) 0.68240(11) 0.0541(5) Uani d 1
H H16 0.4324 0.3576 0.7195 0.065 Uiso calc 1
C C17 0.47127(8) 0.43773(11) 0.65045(11) 0.0489(5) Uani d 1
H H17 0.5054 0.4245 0.6672 0.059 Uiso calc 1
C C18 0.46469(7) 0.49572(11) 0.59527(10) 0.0408(4) Uani d 1
H H18 0.4943 0.5215 0.5748 0.049 Uiso calc 1
C C18A 0.41325(7) 0.51725(9) 0.56880(9) 0.0353(4) Uani d 1
N N19 0.40943(5) 0.57565(8) 0.51317(8) 0.0351(3) Uani d 1
C C19A 0.36027(6) 0.59342(9) 0.49250(9) 0.0333(4) Uani d 1
C C111 0.37504(6) 0.70029(9) 0.38820(9) 0.0335(4) Uani d 1
C C112 0.42985(7) 0.70303(10) 0.39475(10) 0.0395(4) Uani d 1
H H112 0.4473 0.6705 0.4308 0.047 Uiso calc 1
C C113 0.45848(7) 0.75451(11) 0.34729(11) 0.0465(4) Uani d 1
H H113 0.4953 0.7564 0.3518 0.056 Uiso calc 1
C C114 0.43322(8) 0.80293(11) 0.29358(11) 0.0477(4) Uani d 1
H H114 0.4527 0.8376 0.2622 0.057 Uiso calc 1
C C115 0.37871(8) 0.79924(11) 0.28703(11) 0.0501(5) Uani d 1
H H115 0.3614 0.8315 0.2505 0.060 Uiso calc 1
C C116 0.34925(7) 0.74860(10) 0.33354(11) 0.0447(4) Uani d 1
H H116 0.3124 0.7467 0.3285 0.054 Uiso calc 1
N N21 0.35376(5) 0.05924(8) 0.22135(8) 0.0382(3) Uani d 1
N N22 0.29872(6) 0.05813(9) 0.21878(9) 0.0457(4) Uani d 1
C C23 0.28203(7) 0.11046(11) 0.27028(10) 0.0445(4) Uani d 1
H H23 0.2464 0.1212 0.2801 0.053 Uiso calc 1
C C23A 0.32494(6) 0.14900(10) 0.30952(10) 0.0364(4) Uani d 1
C C24 0.33145(7) 0.20544(10) 0.36768(10) 0.0392(4) Uani d 1
H H24 0.3023 0.2291 0.3918 0.047 Uiso calc 1
C C24A 0.38342(7) 0.22603(10) 0.38931(10) 0.0376(4) Uani d 1
C C25 0.39481(8) 0.28359(11) 0.44875(11) 0.0477(5) Uani d 1
H H25 0.3669 0.3080 0.4755 0.057 Uiso calc 1
C C26 0.44558(9) 0.30327(12) 0.46675(11) 0.0544(5) Uani d 1
H H26 0.4523 0.3408 0.5058 0.065 Uiso calc 1
C C27 0.48834(8) 0.26718(12) 0.42656(11) 0.0532(5) Uani d 1
H H27 0.5230 0.2820 0.4386 0.064 Uiso calc 1
C C28 0.47958(7) 0.21108(11) 0.37047(11) 0.0469(4) Uani d 1
H H28 0.5083 0.1873 0.3452 0.056 Uiso calc 1
C C28A 0.42711(7) 0.18836(10) 0.34998(9) 0.0369(4) Uani d 1
N N29 0.42095(5) 0.13183(8) 0.29293(8) 0.0383(3) Uani d 1
C C29A 0.37119(6) 0.11471(9) 0.27579(9) 0.0336(4) Uani d 1
C C211 0.38268(7) 0.00658(10) 0.17211(10) 0.0386(4) Uani d 1
C C212 0.43768(8) 0.00517(12) 0.17404(12) 0.0516(5) Uani d 1
H H212 0.4563 0.0383 0.2082 0.062 Uiso calc 1
C C213 0.46470(9) -0.04633(13) 0.12442(14) 0.0643(6) Uani d 1
H H213 0.5017 -0.0474 0.1255 0.077 Uiso calc 1
C C214 0.43791(10) -0.09580(13) 0.07369(13) 0.0646(6) Uani d 1
H H214 0.4565 -0.1300 0.0406 0.078 Uiso calc 1
C C215 0.38333(10) -0.09404(12) 0.07255(12) 0.0598(6) Uani d 1
H H215 0.3650 -0.1276 0.0385 0.072 Uiso calc 1
C C216 0.35531(8) -0.04345(11) 0.12107(11) 0.0489(5) Uani d 1
H H216 0.3183 -0.0428 0.1197 0.059 Uiso calc 1
N N31 0.28737(6) 0.79630(9) 0.57228(9) 0.0442(4) Uani d 1
N N32 0.23268(6) 0.79811(10) 0.56896(11) 0.0558(4) Uani d 1
C C33 0.21501(8) 0.74656(12) 0.62059(13) 0.0565(5) Uani d 1
H H33 0.1792 0.7366 0.6298 0.068 Uiso calc 1
C C33A 0.25736(7) 0.70760(11) 0.66101(11) 0.0459(4) Uani d 1
C C34 0.26314(8) 0.65060(11) 0.71821(12) 0.0501(5) Uani d 1
H H34 0.2336 0.6266 0.7410 0.060 Uiso calc 1
C C34A 0.31461(7) 0.62948(10) 0.74131(11) 0.0446(4) Uani d 1
C C35 0.32516(9) 0.57098(12) 0.80038(12) 0.0567(5) Uani d 1
H H35 0.2969 0.5453 0.8250 0.068 Uiso calc 1
C C36 0.37552(9) 0.55248(13) 0.82104(12) 0.0615(6) Uani d 1
H H36 0.3817 0.5143 0.8596 0.074 Uiso calc 1
C C37 0.41865(8) 0.59056(12) 0.78461(11) 0.0536(5) Uani d 1
H H37 0.4531 0.5773 0.7995 0.064 Uiso calc 1
C C38 0.41083(7) 0.64633(11) 0.72811(11) 0.0455(4) Uani d 1
H H38 0.4400 0.6709 0.7048 0.055 Uiso calc 1
C C38A 0.35892(7) 0.66766(10) 0.70424(10) 0.0385(4) Uani d 1
N N39 0.35367(6) 0.72454(8) 0.64686(8) 0.0392(3) Uani d 1
C C39A 0.30417(7) 0.74181(10) 0.62778(10) 0.0385(4) Uani d 1
C C311 0.31690(7) 0.84788(10) 0.52224(10) 0.0422(4) Uani d 1
C C312 0.37146(8) 0.85344(11) 0.52897(11) 0.0473(4) Uani d 1
H H312 0.3895 0.8230 0.5663 0.057 Uiso calc 1
C C313 0.39928(9) 0.90427(12) 0.48017(12) 0.0540(5) Uani d 1
H H313 0.4361 0.9078 0.4848 0.065 Uiso calc 1
C C314 0.37313(10) 0.94998(13) 0.42443(12) 0.0622(6) Uani d 1
H H314 0.3920 0.9842 0.3917 0.075 Uiso calc 1
C C315 0.31879(10) 0.94404(13) 0.41812(13) 0.0645(6) Uani d 1
H H315 0.3009 0.9747 0.3808 0.077 Uiso calc 1
C C316 0.29015(9) 0.89327(12) 0.46623(12) 0.0555(5) Uani d 1
H H316 0.2534 0.8895 0.4612 0.067 Uiso calc 1

loop_
_atom_site_aniso_label
_atom_site_aniso_U_11
_atom_site_aniso_U_22
_atom_site_aniso_U_33
_atom_site_aniso_U_12
_atom_site_aniso_U_13
_atom_site_aniso_U_23
N11 0.0276(7) 0.0431(8) 0.0371(7) 0.0014(6) -0.0055(6) 0.0013(6)
N12 0.0292(8) 0.0571(10) 0.0510(9) 0.0010(7) -0.0080(7) 0.0027(8)
C13 0.0298(9) 0.0594(12) 0.0519(11) -0.0049(8) -0.0036(8) 0.0020(9)
C13A 0.0329(9) 0.0459(10) 0.0393(9) -0.0040(7) -0.0021(7) -0.0044(8)
C14 0.0439(11) 0.0477(10) 0.0441(10) -0.0109(8) 0.0016(8) 0.0005(8)
C14A 0.0463(10) 0.0384(9) 0.0345(9) -0.0028(7) -0.0027(7) -0.0038(7)
C15 0.0663(14) 0.0442(10) 0.0427(10) -0.0083(9) -0.0017(9) 0.0040(8)
C16 0.0777(15) 0.0424(10) 0.0421(10) 0.0052(10) -0.0095(10) 0.0053(9)
C17 0.0591(12) 0.0482(10) 0.0395(9) 0.0165(9) -0.0114(9) -0.0052(8)
C18 0.0424(10) 0.0460(10) 0.0341(9) 0.0077(8) -0.0044(7) -0.0046(7)
C18A 0.0424(10) 0.0354(8) 0.0282(8) 0.0038(7) -0.0034(7) -0.0076(7)
N19 0.0333(8) 0.0399(7) 0.0321(7) 0.0035(6) -0.0034(6) -0.0019(6)
C19A 0.0347(9) 0.0361(9) 0.0291(8) 0.0001(7) -0.0036(7) -0.0055(6)
C111 0.0370(9) 0.0346(8) 0.0289(8) 0.0006(7) -0.0019(7) -0.0041(6)
C112 0.0361(10) 0.0455(10) 0.0371(9) 0.0035(7) -0.0035(7) 0.0000(7)
C113 0.0366(10) 0.0512(11) 0.0517(11) -0.0005(8) 0.0030(8) -0.0001(9)
C114 0.0531(12) 0.0431(10) 0.0467(10) -0.0002(8) 0.0077(9) 0.0028(8)
C115 0.0561(13) 0.0475(11) 0.0469(11) 0.0064(9) -0.0062(9) 0.0090(9)
C116 0.0387(10) 0.0481(10) 0.0473(10) 0.0032(8) -0.0080(8) 0.0041(8)
N21 0.0342(8) 0.0427(8) 0.0375(7) -0.0034(6) -0.0001(6) -0.0036(6)
N22 0.0360(8) 0.0554(9) 0.0455(8) -0.0062(7) -0.0008(7) -0.0018(7)
C23 0.0346(10) 0.0548(11) 0.0441(10) -0.0021(8) 0.0024(8) 0.0010(9)
C23A 0.0345(9) 0.0402(9) 0.0343(8) -0.0016(7) 0.0045(7) 0.0066(7)
C24 0.0425(10) 0.0389(9) 0.0362(9) 0.0019(7) 0.0094(7) 0.0028(7)
C24A 0.0454(10) 0.0356(9) 0.0317(8) -0.0033(7) 0.0045(7) 0.0031(7)
C25 0.0619(13) 0.0440(10) 0.0372(9) -0.0031(9) 0.0085(9) -0.0036(8)
C26 0.0719(15) 0.0511(11) 0.0402(10) -0.0121(10) -0.0025(10) -0.0082(9)
C27 0.0544(12) 0.0593(12) 0.0459(10) -0.0149(10) -0.0088(9) -0.0028(9)
C28 0.0419(11) 0.0537(11) 0.0451(10) -0.0058(8) -0.0017(8) -0.0041(9)
C28A 0.0407(10) 0.0383(9) 0.0317(8) -0.0037(7) 0.0009(7) 0.0022(7)
N29 0.0360(8) 0.0411(8) 0.0379(7) -0.0029(6) 0.0010(6) -0.0022(6)
C29A 0.0368(9) 0.0349(8) 0.0292(8) -0.0032(7) 0.0013(7) 0.0026(6)
C211 0.0476(11) 0.0349(8) 0.0332(8) 0.0000(7) 0.0011(7) 0.0015(7)
C212 0.0467(12) 0.0545(11) 0.0536(11) 0.0066(9) -0.0051(9) -0.0122(9)
C213 0.0548(13) 0.0690(14) 0.0693(14) 0.0175(11) 0.0006(11) -0.0158(12)
C214 0.0816(17) 0.0541(13) 0.0581(13) 0.0156(11) 0.0074(12) -0.0147(10)
C215 0.0777(16) 0.0506(12) 0.0510(12) -0.0053(11) 0.0005(11) -0.0141(10)
C216 0.0554(12) 0.0476(10) 0.0436(10) -0.0075(9) 0.0005(9) -0.0056(8)
N31 0.0386(9) 0.0451(8) 0.0489(9) 0.0054(7) -0.0016(7) -0.0012(7)
N32 0.0370(9) 0.0591(10) 0.0713(11) 0.0068(8) -0.0037(8) -0.0001(9)
C33 0.0376(11) 0.0580(12) 0.0740(14) 0.0010(9) 0.0031(10) 0.0010(11)
C33A 0.0403(10) 0.0445(10) 0.0530(11) 0.0015(8) 0.0050(8) -0.0078(9)
C34 0.0445(11) 0.0486(11) 0.0571(11) -0.0059(9) 0.0119(9) -0.0020(9)
C34A 0.0472(11) 0.0419(10) 0.0448(10) 0.0013(8) 0.0066(8) -0.0068(8)
C35 0.0671(14) 0.0498(11) 0.0530(12) -0.0027(10) 0.0150(10) 0.0065(9)
C36 0.0797(16) 0.0546(12) 0.0501(12) 0.0097(11) 0.0034(11) 0.0119(10)
C37 0.0570(13) 0.0583(12) 0.0455(11) 0.0114(10) -0.0029(9) 0.0015(9)
C38 0.0444(11) 0.0496(11) 0.0425(10) 0.0030(8) 0.0004(8) -0.0031(8)
C38A 0.0445(10) 0.0369(9) 0.0342(8) 0.0021(7) 0.0035(7) -0.0069(7)
N39 0.0381(8) 0.0406(8) 0.0387(8) 0.0024(6) 0.0021(6) -0.0032(6)
C39A 0.0379(10) 0.0379(9) 0.0398(9) 0.0026(7) 0.0018(7) -0.0084(7)
C311 0.0488(11) 0.0392(9) 0.0386(9) 0.0052(8) 0.0039(8) -0.0053(7)
C312 0.0496(12) 0.0471(10) 0.0451(10) 0.0060(9) 0.0004(8) 0.0015(8)
C313 0.0539(13) 0.0542(12) 0.0537(11) 0.0002(9) 0.0087(9) 0.0016(10)
C314 0.0813(17) 0.0548(12) 0.0506(12) 0.0018(11) 0.0133(11) 0.0071(10)
C315 0.0782(17) 0.0614(13) 0.0538(12) 0.0173(12) -0.0017(11) 0.0120(11)
C316 0.0555(13) 0.0579(12) 0.0532(11) 0.0127(10) -0.0029(10) 0.0032(10)

loop_
_atom_type_symbol
_atom_type_description
_atom_type_scat_dispersion_real
_atom_type_scat_dispersion_imag
_atom_type_scat_source
C C 0.0033 0.0016 'International Tables Vol C Tables 4.2.6.8 and 6.1.1.4'
H H 0.0000 0.0000 'International Tables Vol C Tables 4.2.6.8 and 6.1.1.4'
N N 0.0061 0.0033 'International Tables Vol C Tables 4.2.6.8 and 6.1.1.4'

loop_
_geom_angle_atom_site_label_1
_geom_angle_atom_site_label_2
_geom_angle_atom_site_label_3
_geom_angle
N12 N11 C19A 110.15(13)
N12 N11 C111 118.82(13)
C19A N11 C111 131.01(14)
C13 N12 N11 106.99(14)
N12 C13 C13A 112.27(16)
N12 C13 H13 123.9
C13A C13 H13 123.9
C14 C13A C13 137.55(17)
C14 C13A C19A 118.37(16)
C13 C13A C19A 104.07(15)
C13A C14 C14A 117.87(16)
C13A C14 H14 121.1
C14A C14 H14 121.1
C14 C14A C15 122.60(17)
C14 C14A C18A 118.91(15)
C15 C14A C18A 118.48(17)
C16 C15 C14A 121.42(19)
C16 C15 H15 119.3
C14A C15 H15 119.3
C15 C16 C17 119.95(18)
C15 C16 H16 120.0
C17 C16 H16 120.0
C18 C17 C16 120.96(18)
C18 C17 H17 119.5
C16 C17 H17 119.5
C17 C18 C18A 120.76(18)
C17 C18 H18 119.6
C18A C18 H18 119.6
N19 C18A C18 117.81(15)
N19 C18A C14A 123.76(15)
C18 C18A C14A 118.43(15)
C19A N19 C18A 114.34(14)
N19 C19A N11 126.75(15)
N19 C19A C13A 126.73(15)
N11 C19A C13A 106.52(14)
C112 C111 C116 119.80(16)
C112 C111 N11 120.68(15)
C116 C111 N11 119.51(15)
C111 C112 C113 119.55(16)
C111 C112 H112 120.2
C113 C112 H112 120.2
C114 C113 C112 120.98(17)
C114 C113 H113 119.5
C112 C113 H113 119.5
C113 C114 C115 119.00(18)
C113 C114 H114 120.5
C115 C114 H114 120.5
C114 C115 C116 121.22(17)
C114 C115 H115 119.4
C116 C115 H115 119.4
C115 C116 C111 119.44(17)
C115 C116 H116 120.3
C111 C116 H116 120.3
C29A N21 N22 110.27(13)
C29A N21 C211 130.67(14)
N22 N21 C211 119.05(14)
C23 N22 N21 106.89(14)
N22 C23 C23A 112.01(16)
N22 C23 H23 124.0
C23A C23 H23 124.0
C24 C23A C29A 118.10(15)
C24 C23A C23 137.54(16)
C29A C23A C23 104.35(15)
C23A C24 C24A 117.92(15)
C23A C24 H24 121.0
C24A C24 H24 121.0
C24 C24A C25 122.68(16)
C24 C24A C28A 118.98(15)
C25 C24A C28A 118.34(16)
C26 C25 C24A 120.99(18)
C26 C25 H25 119.5
C24A C25 H25 119.5
C25 C26 C27 120.33(18)
C25 C26 H26 119.8
C27 C26 H26 119.8
C28 C27 C26 120.91(18)
C28 C27 H27 119.5
C26 C27 H27 119.5
C27 C28 C28A 120.69(18)
C27 C28 H28 119.7
C28A C28 H28 119.7
N29 C28A C28 117.88(16)
N29 C28A C24A 123.40(15)
C28 C28A C24A 118.72(15)
C29A N29 C28A 114.63(14)
N29 C29A N21 126.57(15)
N29 C29A C23A 126.96(15)
N21 C29A C23A 106.47(14)
C212 C211 C216 119.94(17)
C212 C211 N21 120.65(16)
C216 C211 N21 119.41(16)
C211 C212 C213 119.14(19)
C211 C212 H212 120.4
C213 C212 H212 120.4
C214 C213 C212 121.2(2)
C214 C213 H213 119.4
C212 C213 H213 119.4
C215 C214 C213 119.07(19)
C215 C214 H214 120.5
C213 C214 H214 120.5
C214 C215 C216 121.1(2)
C214 C215 H215 119.5
C216 C215 H215 119.5
C215 C216 C211 119.53(19)
C215 C216 H216 120.2
C211 C216 H216 120.2
N32 N31 C39A 110.38(15)
N32 N31 C311 118.92(15)
C39A N31 C311 130.70(15)
C33 N32 N31 107.28(16)
N32 C33 C33A 111.84(18)
N32 C33 H33 124.1
C33A C33 H33 124.1
C34 C33A C33 137.75(19)
C34 C33A C39A 118.31(17)
C33 C33A C39A 103.95(17)
C33A C34 C34A 118.27(17)
C33A C34 H34 120.9
C34A C34 H34 120.9
C34 C34A C35 122.89(18)
C34 C34A C38A 118.92(17)
C35 C34A C38A 118.19(17)
C36 C35 C34A 120.96(19)
C36 C35 H35 119.5
C34A C35 H35 119.5
C35 C36 C37 120.37(19)
C35 C36 H36 119.8
C37 C36 H36 119.8
C38 C37 C36 121.03(19)
C38 C37 H37 119.5
C36 C37 H37 119.5
C37 C38 C38A 120.80(18)
C37 C38 H38 119.6
C38A C38 H38 119.6
N39 C38A C38 117.99(16)
N39 C38A C34A 123.35(16)
C38 C38A C34A 118.65(16)
C39A N39 C38A 114.75(15)
N39 C39A N31 127.05(16)
N39 C39A C33A 126.40(17)
N31 C39A C33A 106.55(15)
C312 C311 C316 119.93(18)
C312 C311 N31 120.82(16)
C316 C311 N31 119.25(17)
C311 C312 C313 119.85(18)
C311 C312 H312 120.1
C313 C312 H312 120.1
C312 C313 C314 120.8(2)
C312 C313 H313 119.6
C314 C313 H313 119.6
C315 C314 C313 119.0(2)
C315 C314 H314 120.5
C313 C314 H314 120.5
C314 C315 C316 121.2(2)
C314 C315 H315 119.4
C316 C315 H315 119.4
C315 C316 C311 119.3(2)
C315 C316 H316 120.4
C311 C316 H316 120.4

loop_
_geom_bond_atom_site_label_1
_geom_bond_atom_site_label_2
_geom_bond_distance
N11 N12 1.3823(19)
N11 C19A 1.385(2)
N11 C111 1.417(2)
N12 C13 1.306(2)
C13 C13A 1.422(2)
C13 H13 0.9300
C13A C14 1.373(3)
C13A C19A 1.422(2)
C14 C14A 1.401(2)
C14 H14 0.9300
C14A C15 1.422(2)
C14A C18A 1.430(2)
C15 C16 1.350(3)
C15 H15 0.9300
C16 C17 1.407(3)
C16 H16 0.9300
C17 C18 1.362(2)
C17 H17 0.9300
C18 C18A 1.416(2)
C18 H18 0.9300
C18A N19 1.366(2)
N19 C19A 1.319(2)
C111 C112 1.383(2)
C111 C116 1.392(2)
C112 C113 1.385(2)
C112 H112 0.9300
C113 C114 1.376(3)
C113 H113 0.9300
C114 C115 1.377(3)
C114 H114 0.9300
C115 C116 1.378(3)
C115 H115 0.9300
C116 H116 0.9300
N21 C29A 1.384(2)
N21 N22 1.385(2)
N21 C211 1.419(2)
N22 C23 1.309(2)
C23 C23A 1.424(2)
C23 H23 0.9300
C23A C24 1.378(2)
C23A C29A 1.419(2)
C24 C24A 1.401(2)
C24 H24 0.9300
C24A C25 1.426(2)
C24A C28A 1.433(2)
C25 C26 1.354(3)
C25 H25 0.9300
C26 C27 1.410(3)
C26 H26 0.9300
C27 C28 1.358(3)
C27 H27 0.9300
C28 C28A 1.417(2)
C28 H28 0.9300
C28A N29 1.365(2)
N29 C29A 1.316(2)
C211 C212 1.383(3)
C211 C216 1.389(2)
C212 C213 1.386(3)
C212 H212 0.9300
C213 C214 1.373(3)
C213 H213 0.9300
C214 C215 1.373(3)
C214 H214 0.9300
C215 C216 1.378(3)
C215 H215 0.9300
C216 H216 0.9300
N31 N32 1.377(2)
N31 C39A 1.380(2)
N31 C311 1.423(2)
N32 C33 1.310(3)
C33 C33A 1.426(3)
C33 H33 0.9300
C33A C34 1.371(3)
C33A C39A 1.426(2)
C34 C34A 1.398(3)
C34 H34 0.9300
C34A C35 1.429(3)
C34A C38A 1.432(2)
C35 C36 1.350(3)
C35 H35 0.9300
C36 C37 1.403(3)
C36 H36 0.9300
C37 C38 1.355(3)
C37 H37 0.9300
C38 C38A 1.413(2)
C38 H38 0.9300
C38A N39 1.371(2)
N39 C39A 1.318(2)
C311 C312 1.380(3)
C311 C316 1.390(3)
C312 C313 1.381(3)
C312 H312 0.9300
C313 C314 1.383(3)
C313 H313 0.9300
C314 C315 1.374(3)
C314 H314 0.9300
C315 C316 1.384(3)
C315 H315 0.9300
C316 H316 0.9300

loop_
_geom_hbond_atom_site_label_D
_geom_hbond_atom_site_label_H
_geom_hbond_atom_site_label_A
_geom_hbond_site_symmetry_A
_geom_hbond_distance_DH
_geom_hbond_distance_HA
_geom_hbond_distance_DA
_geom_hbond_angle_DHA
_geom_hbond_publ_flag
C16 H16 Cg3 7_566 0.93 2.84 3.716(2) 157 no
C26 H26 Cg4 . 0.93 2.94 3.795(2) 154 no

loop_
_geom_torsion_atom_site_label_1
_geom_torsion_atom_site_label_2
_geom_torsion_atom_site_label_3
_geom_torsion_atom_site_label_4
_geom_torsion
C19A N11 N12 C13 0.05(19)
C111 N11 N12 C13 178.71(15)
N11 N12 C13 C13A -0.2(2)
N12 C13 C13A C14 -178.5(2)
N12 C13 C13A C19A 0.3(2)
C13 C13A C14 C14A 179.1(2)
C19A C13A C14 C14A 0.5(2)
C13A C14 C14A C15 179.71(16)
C13A C14 C14A C18A 0.5(2)
C14 C14A C15 C16 -178.94(18)
C18A C14A C15 C16 0.3(3)
C14A C15 C16 C17 0.5(3)
C15 C16 C17 C18 -0.8(3)
C16 C17 C18 C18A 0.2(3)
C17 C18 C18A N19 -179.76(15)
C17 C18 C18A C14A 0.6(2)
C14 C14A C18A N19 -1.2(2)
C15 C14A C18A N19 179.55(15)
C14 C14A C18A C18 178.40(15)
C15 C14A C18A C18 -0.8(2)
C18 C18A N19 C19A -178.84(14)
C14A C18A N19 C19A 0.8(2)
C18A N19 C19A N11 -179.46(14)
C18A N19 C19A C13A 0.3(2)
N12 N11 C19A N19 179.94(15)
C111 N11 C19A N19 1.5(3)
N12 N11 C19A C13A 0.11(18)
C111 N11 C19A C13A -178.33(15)
C14 C13A C19A N19 -1.0(3)
C13 C13A C19A N19 179.95(16)
C14 C13A C19A N11 178.85(15)
C13 C13A C19A N11 -0.22(17)
N12 N11 C111 C112 176.94(15)
C19A N11 C111 C112 -4.7(3)
N12 N11 C111 C116 -2.2(2)
C19A N11 C111 C116 176.08(16)
C116 C111 C112 C113 0.7(2)
N11 C111 C112 C113 -178.53(15)
C111 C112 C113 C114 -0.1(3)
C112 C113 C114 C115 -0.5(3)
C113 C114 C115 C116 0.5(3)
C114 C115 C116 C111 0.0(3)
C112 C111 C116 C115 -0.6(3)
N11 C111 C116 C115 178.58(16)
C29A N21 N22 C23 -0.57(19)
C211 N21 N22 C23 178.75(15)
N21 N22 C23 C23A 0.1(2)
N22 C23 C23A C24 -178.50(19)
N22 C23 C23A C29A 0.40(19)
C29A C23A C24 C24A 0.6(2)
C23 C23A C24 C24A 179.44(19)
C23A C24 C24A C25 -179.96(16)
C23A C24 C24A C28A 0.5(2)
C24 C24A C25 C26 -178.45(17)
C28A C24A C25 C26 1.1(3)
C24A C25 C26 C27 0.3(3)
C25 C26 C27 C28 -1.4(3)
C26 C27 C28 C28A 1.1(3)
C27 C28 C28A N29 179.77(17)
C27 C28 C28A C24A 0.3(3)
C24 C24A C28A N29 -1.2(2)
C25 C24A C28A N29 179.20(15)
C24 C24A C28A C28 178.19(16)
C25 C24A C28A C28 -1.4(2)
C28 C28A N29 C29A -178.76(15)
C24A C28A N29 C29A 0.7(2)
C28A N29 C29A N21 -179.08(15)
C28A N29 C29A C23A 0.6(2)
N22 N21 C29A N29 -179.43(15)
C211 N21 C29A N29 1.4(3)
N22 N21 C29A C23A 0.82(18)
C211 N21 C29A C23A -178.39(16)
C24 C23A C29A N29 -1.3(2)
C23 C23A C29A N29 179.52(16)
C24 C23A C29A N21 178.44(14)
C23 C23A C29A N21 -0.72(17)
C29A N21 C211 C212 0.2(3)
N22 N21 C211 C212 -178.96(16)
C29A N21 C211 C216 -179.25(16)
N22 N21 C211 C216 1.6(2)
C216 C211 C212 C213 0.2(3)
N21 C211 C212 C213 -179.19(18)
C211 C212 C213 C214 -0.1(3)
C212 C213 C214 C215 -0.1(4)
C213 C214 C215 C216 0.2(3)
C214 C215 C216 C211 -0.1(3)
C212 C211 C216 C215 -0.2(3)
N21 C211 C216 C215 179.29(17)
C39A N31 N32 C33 0.0(2)
C311 N31 N32 C33 -179.29(16)
N31 N32 C33 C33A -0.1(2)
N32 C33 C33A C34 -179.6(2)
N32 C33 C33A C39A 0.1(2)
C33 C33A C34 C34A -179.9(2)
C39A C33A C34 C34A 0.5(3)
C33A C34 C34A C35 179.89(18)
C33A C34 C34A C38A -0.3(3)
C34 C34A C35 C36 -179.87(19)
C38A C34A C35 C36 0.4(3)
C34A C35 C36 C37 0.0(3)
C35 C36 C37 C38 -0.1(3)
C36 C37 C38 C38A -0.1(3)
C37 C38 C38A N39 179.94(17)
C37 C38 C38A C34A 0.4(3)
C34 C34A C38A N39 0.2(3)
C35 C34A C38A N39 179.94(16)
C34 C34A C38A C38 179.71(17)
C35 C34A C38A C38 -0.5(2)
C38 C38A N39 C39A -179.66(15)
C34A C38A N39 C39A -0.1(2)
C38A N39 C39A N31 -179.93(15)
C38A N39 C39A C33A 0.3(2)
N32 N31 C39A N39 -179.82(16)
C311 N31 C39A N39 -0.6(3)
N32 N31 C39A C33A 0.03(19)
C311 N31 C39A C33A 179.23(17)
C34 C33A C39A N39 -0.4(3)
C33 C33A C39A N39 179.79(17)
C34 C33A C39A N31 179.70(16)
C33 C33A C39A N31 -0.06(19)
N32 N31 C311 C312 173.78(17)
C39A N31 C311 C312 -5.4(3)
N32 N31 C311 C316 -6.0(2)
C39A N31 C311 C316 174.88(18)
C316 C311 C312 C313 0.2(3)
N31 C311 C312 C313 -179.56(17)
C311 C312 C313 C314 0.1(3)
C312 C313 C314 C315 -0.1(3)
C313 C314 C315 C316 -0.1(3)
C314 C315 C316 C311 0.4(3)
C312 C311 C316 C315 -0.4(3)
N31 C311 C316 C315 179.34(18)

_cod_database_fobs_code 2020568
